data_2234270
loop_
_publ_author_name
'Xu, Jingli'
'Liu, Hang'
'Li, Guixia'
'Qi, Chuanmin'

_publ_section_title
;
 7-Chloro-5-(chloromethyl)pyrazolo[1,5-<i>a</i>]pyrimidine-3-carbonitrile
;
_journal_coeditor_code IM2361
_journal_issue 4
_journal_name_full 'Acta Crystallographica Section E'
_journal_page_first o1161
_journal_paper_doi 10.1107/S160053681201166X
_journal_volume 68
_journal_year 2012
_chemical_formula_iupac 'C8 H4 Cl2 N4'
_chemical_formula_moiety 'C8 H4 Cl2 N4'
_chemical_formula_sum 'C8 H4 Cl2 N4'
_chemical_formula_weight 227.05
_chemical_name_systematic
;
7-Chloro-5-(chloromethyl)pyrazolo[1,5-<i>a</i>]pyrimidine-3-carbonitrile
;
_space_group_IT_number 14
_symmetry_cell_setting monoclinic
_symmetry_space_group_name_Hall '-P 2ybc'
_symmetry_space_group_name_H-M 'P 1 21/c 1'
_atom_sites_solution_hydrogens geom
_atom_sites_solution_primary direct
_atom_sites_solution_secondary difmap
_audit_creation_method SHELXL-97
_cell_angle_alpha 90.00
_cell_angle_beta 95.9240(10)
_cell_angle_gamma 90.00
_cell_formula_units_Z 4
_cell_length_a 4.9817(4)
_cell_length_b 18.4025(15)
_cell_length_c 10.1526(9)
_cell_measurement_reflns_used 2237
_cell_measurement_temperature 301(2)
_cell_measurement_theta_max 27.61
_cell_measurement_theta_min 3.89
_cell_volume 925.78(13)
_computing_cell_refinement 'SAINT (Bruker, 1998)'
_computing_data_collection 'SMART (Bruker, 1998)'
_computing_data_reduction 'SAINT (Bruker, 2005)'
_computing_molecular_graphics 'SHELXTL (Sheldrick, 2008)'
_computing_publication_material 'SHELXTL (Sheldrick, 2008)'
_computing_structure_refinement 'SHELXL97 (Sheldrick, 2008)'
_computing_structure_solution 'SHELXS97 (Sheldrick, 2008)'
_diffrn_ambient_temperature 301(2)
_diffrn_measured_fraction_theta_full 0.980
_diffrn_measured_fraction_theta_max 0.980
_diffrn_measurement_device_type 'Bruker SMART APEX CCD area-detector'
_diffrn_measurement_method 'phi and omega scans'
_diffrn_radiation_monochromator graphite
_diffrn_radiation_source 'fine-focus sealed tube'
_diffrn_radiation_type MoK\a
_diffrn_radiation_wavelength 0.71073
_diffrn_reflns_av_R_equivalents 0.0172
_diffrn_reflns_av_sigmaI/netI 0.0209
_diffrn_reflns_limit_h_max 6
_diffrn_reflns_limit_h_min -6
_diffrn_reflns_limit_k_max 23
_diffrn_reflns_limit_k_min -13
_diffrn_reflns_limit_l_max 12
_diffrn_reflns_limit_l_min -12
_diffrn_reflns_number 5429
_diffrn_reflns_theta_full 27.61
_diffrn_reflns_theta_max 27.61
_diffrn_reflns_theta_min 2.30
_exptl_absorpt_coefficient_mu 0.661
_exptl_absorpt_correction_T_max 0.8792
_exptl_absorpt_correction_T_min 0.6926
_exptl_absorpt_correction_type multi-scan
_exptl_absorpt_process_details '(SADABS; Bruker, 2007)'
_exptl_crystal_colour red
_exptl_crystal_density_diffrn 1.629
_exptl_crystal_density_method 'not measured'
_exptl_crystal_description block
_exptl_crystal_F_000 456
_exptl_crystal_size_max 0.60
_exptl_crystal_size_mid 0.48
_exptl_crystal_size_min 0.20
_refine_diff_density_max 0.457
_refine_diff_density_min -0.525
_refine_ls_extinction_method none
_refine_ls_goodness_of_fit_ref 1.044
_refine_ls_hydrogen_treatment constr
_refine_ls_matrix_type full
_refine_ls_number_parameters 127
_refine_ls_number_reflns 2111
_refine_ls_number_restraints 0
_refine_ls_restrained_S_all 1.044
_refine_ls_R_factor_all 0.0470
_refine_ls_R_factor_gt 0.0384
_refine_ls_shift/su_max 0.000
_refine_ls_shift/su_mean 0.000
_refine_ls_structure_factor_coef Fsqd
_refine_ls_weighting_details 'calc w=1/[\s^2^(Fo^2^)+(0.0500P)^2^+0.3703P] where P=(Fo^2^+2Fc^2^)/3'
_refine_ls_weighting_scheme calc
_refine_ls_wR_factor_gt 0.0985
_refine_ls_wR_factor_ref 0.1043
_reflns_number_gt 1749
_reflns_number_total 2111
_reflns_threshold_expression I>2sigma(I)
_cod_data_source_file im2361.cif
_cod_data_source_block I
_cod_original_sg_symbol_H-M 'P 21/c'
_cod_database_code 2234270
_cod_database_fobs_code 2234270

loop_
_symmetry_equiv_pos_as_xyz
'x, y, z'
'-x, y+1/2, -z+1/2'
'-x, -y, -z'
'x, -y-1/2, z-1/2'

loop_
_atom_site_type_symbol
_atom_site_label
_atom_site_fract_x
_atom_site_fract_y
_atom_site_fract_z
_atom_site_U_iso_or_equiv
_atom_site_adp_type
_atom_site_calc_flag
_atom_site_refinement_flags
_atom_site_occupancy
Cl Cl1 0.32935(9) 0.26419(3) 0.40816(5) 0.04533(17) Uani d . 1
Cl Cl2 0.73176(14) 0.03358(3) 0.13931(8) 0.0784(3) Uani d . 1
N N1 0.9223(3) 0.23861(8) 0.10690(15) 0.0376(3) Uani d . 1
N N2 1.2065(4) 0.41634(10) -0.0585(2) 0.0636(5) Uani d . 1
N N3 0.5932(4) 0.38077(9) 0.26671(18) 0.0503(4) Uani d . 1
N N4 0.6551(3) 0.31043(8) 0.24035(15) 0.0374(3) Uani d . 1
C C1 0.5553(4) 0.25052(10) 0.29599(18) 0.0363(4) Uani d . 1
C C2 0.6391(4) 0.18420(10) 0.25839(18) 0.0390(4) Uani d . 1
H H2 0.5762 0.1420 0.2952 0.047 Uiso calc R 1
C C3 0.8249(4) 0.18073(10) 0.16175(18) 0.0378(4) Uani d . 1
C C4 0.9331(5) 0.10975(11) 0.1153(2) 0.0554(6) Uani d . 1
H H4A 1.1109 0.1018 0.1615 0.066 Uiso calc R 1
H H4B 0.9540 0.1138 0.0216 0.066 Uiso calc R 1
C C5 0.8380(3) 0.30370(10) 0.14617(17) 0.0352(4) Uani d . 1
C C6 0.8930(4) 0.37484(10) 0.11144(19) 0.0423(4) Uani d . 1
C C7 1.0677(4) 0.39787(10) 0.0175(2) 0.0473(5) Uani d . 1
C C8 0.7377(5) 0.41835(11) 0.1879(2) 0.0520(5) Uani d . 1
H H8 0.7362 0.4688 0.1837 0.062 Uiso calc R 1

loop_
_atom_site_aniso_label
_atom_site_aniso_U_11
_atom_site_aniso_U_22
_atom_site_aniso_U_33
_atom_site_aniso_U_12
_atom_site_aniso_U_13
_atom_site_aniso_U_23
Cl1 0.0409(3) 0.0559(3) 0.0418(3) -0.0012(2) 0.01678(19) -0.0018(2)
Cl2 0.0764(4) 0.0456(3) 0.1169(6) -0.0135(3) 0.0270(4) -0.0184(3)
N1 0.0376(8) 0.0389(8) 0.0378(8) 0.0000(6) 0.0108(6) 0.0019(6)
N2 0.0747(13) 0.0502(11) 0.0710(13) -0.0039(10) 0.0321(11) 0.0098(10)
N3 0.0591(11) 0.0374(9) 0.0574(10) 0.0019(8) 0.0213(8) -0.0043(8)
N4 0.0381(8) 0.0379(8) 0.0377(8) -0.0003(6) 0.0110(6) -0.0009(6)
C1 0.0323(8) 0.0449(10) 0.0328(8) -0.0023(7) 0.0089(7) 0.0012(7)
C2 0.0403(9) 0.0381(10) 0.0398(9) -0.0032(8) 0.0099(8) 0.0035(8)
C3 0.0403(9) 0.0364(9) 0.0376(9) -0.0009(7) 0.0075(7) 0.0007(7)
C4 0.0654(14) 0.0379(11) 0.0676(14) 0.0002(10) 0.0292(11) -0.0003(10)
C5 0.0333(8) 0.0391(9) 0.0341(9) -0.0023(7) 0.0078(7) 0.0007(7)
C6 0.0458(10) 0.0368(10) 0.0458(10) -0.0045(8) 0.0114(8) 0.0033(8)
C7 0.0549(12) 0.0360(10) 0.0527(12) -0.0045(9) 0.0137(10) 0.0047(9)
C8 0.0621(13) 0.0350(10) 0.0612(13) -0.0022(9) 0.0177(11) -0.0011(9)

loop_
_atom_type_symbol
_atom_type_description
_atom_type_scat_dispersion_real
_atom_type_scat_dispersion_imag
_atom_type_scat_source
C C 0.0033 0.0016 'International Tables Vol C Tables 4.2.6.8 and 6.1.1.4'
H H 0.0000 0.0000 'International Tables Vol C Tables 4.2.6.8 and 6.1.1.4'
N N 0.0061 0.0033 'International Tables Vol C Tables 4.2.6.8 and 6.1.1.4'
Cl Cl 0.1484 0.1585 'International Tables Vol C Tables 4.2.6.8 and 6.1.1.4'

loop_
_geom_angle_atom_site_label_1
_geom_angle_atom_site_label_2
_geom_angle_atom_site_label_3
_geom_angle
C3 N1 C5 117.09(15)
C8 N3 N4 103.25(16)
C1 N4 N3 126.15(15)
C1 N4 C5 120.50(15)
N3 N4 C5 113.35(15)
N4 C1 C2 118.49(16)
N4 C1 Cl1 117.07(14)
C2 C1 Cl1 124.44(14)
C1 C2 C3 118.48(16)
C1 C2 H2 120.8
C3 C2 H2 120.8
N1 C3 C2 123.45(17)
N1 C3 C4 114.14(16)
C2 C3 C4 122.40(16)
C3 C4 Cl2 114.86(15)
C3 C4 H4A 108.6
Cl2 C4 H4A 108.6
C3 C4 H4B 108.6
Cl2 C4 H4B 108.6
H4A C4 H4B 107.5
N1 C5 C6 133.52(16)
N1 C5 N4 121.99(15)
C6 C5 N4 104.50(15)
C5 C6 C8 105.24(17)
C5 C6 C7 126.97(18)
C8 C6 C7 127.79(19)
N2 C7 C6 179.6(3)
N3 C8 C6 113.67(19)
N3 C8 H8 123.2
C6 C8 H8 123.2

loop_
_geom_bond_atom_site_label_1
_geom_bond_atom_site_label_2
_geom_bond_distance
Cl1 C1 1.7006(18)
Cl2 C4 1.755(2)
N1 C3 1.318(2)
N1 C5 1.343(2)
N2 C7 1.139(3)
N3 C8 1.325(3)
N3 N4 1.364(2)
N4 C1 1.356(2)
N4 C5 1.393(2)
C1 C2 1.357(3)
C2 C3 1.418(2)
C2 H2 0.9300
C3 C4 1.507(3)
C4 H4A 0.9700
C4 H4B 0.9700
C5 C6 1.390(3)
C6 C8 1.402(3)
C6 C7 1.421(3)
C8 H8 0.9300

loop_
_geom_hbond_atom_site_label_D
_geom_hbond_atom_site_label_H
_geom_hbond_atom_site_label_A
_geom_hbond_site_symmetry_A
_geom_hbond_distance_DH
_geom_hbond_distance_HA
_geom_hbond_distance_DA
_geom_hbond_angle_DHA
C8 H8 N2 3_765 0.93 2.50 3.337(3) 150.2
C2 H2 N2 4_466 0.93 2.70 3.515(3) 146.0

loop_
_geom_torsion_atom_site_label_1
_geom_torsion_atom_site_label_2
_geom_torsion_atom_site_label_3
_geom_torsion_atom_site_label_4
_geom_torsion
C8 N3 N4 C1 -179.43(19)
C8 N3 N4 C5 0.3(2)
N3 N4 C1 C2 -179.90(18)
C5 N4 C1 C2 0.4(3)
N3 N4 C1 Cl1 0.6(3)
C5 N4 C1 Cl1 -179.05(13)
N4 C1 C2 C3 -0.6(3)
Cl1 C1 C2 C3 178.78(14)
C5 N1 C3 C2 -0.1(3)
C5 N1 C3 C4 -178.66(18)
C1 C2 C3 N1 0.5(3)
C1 C2 C3 C4 178.98(19)
N1 C3 C4 Cl2 -159.03(16)
C2 C3 C4 Cl2 22.4(3)
C3 N1 C5 C6 -179.6(2)
C3 N1 C5 N4 -0.2(3)
C1 N4 C5 N1 0.0(3)
N3 N4 C5 N1 -179.71(17)
C1 N4 C5 C6 179.58(16)
N3 N4 C5 C6 -0.1(2)
N1 C5 C6 C8 179.4(2)
N4 C5 C6 C8 0.0(2)
N1 C5 C6 C7 0.0(4)
N4 C5 C6 C7 -179.5(2)
N4 N3 C8 C6 -0.3(3)
C5 C6 C8 N3 0.2(3)
C7 C6 C8 N3 179.7(2)

loop_
_cod_related_entry_id
_cod_related_entry_database
_cod_related_entry_code
1 ChemSpider 30657606
